data_1514522
loop_
_publ_author_name
'Yvon, Carine'
'Macdonell, Andrew'
'Buchwald, Saskia'
'Surman, Andrew J.'
'Follet, No\'emie'
'Alex, Jennifer'
'Long, De-Liang'
'Cronin, Leroy'

_publ_section_title
;
 A collection of robust methodologies for the preparation of asymmetric
 hybrid Mn--Anderson polyoxometalates for multifunctional materials
;
_journal_issue 10
_journal_name_full 'Chemical Science'
_journal_page_first 3810
_journal_paper_doi 10.1039/c3sc51618k
_journal_volume 4
_journal_year 2013
_chemical_formula_sum 'C80 H155 Mn Mo6 N8 O29'
_chemical_formula_weight 2323.70
_chemical_name_systematic
;
 ?
;
_space_group_IT_number 62
_symmetry_cell_setting orthorhombic
_symmetry_space_group_name_Hall '-P 2ac 2n'
_symmetry_space_group_name_H-M 'P n m a'
_atom_sites_solution_hydrogens geom
_atom_sites_solution_primary direct
_atom_sites_solution_secondary difmap
_audit_creation_method SHELXL-97
_cell_angle_alpha 90.00
_cell_angle_beta 90.00
_cell_angle_gamma 90.00
_cell_formula_units_Z 4
_cell_length_a 28.257(2)
_cell_length_b 21.8128(16)
_cell_length_c 16.5796(14)
_cell_measurement_reflns_used 8869
_cell_measurement_temperature 150(2)
_cell_measurement_theta_max 25.1
_cell_measurement_theta_min 2.36
_cell_volume 10219.1(14)
_computing_cell_refinement Apex2
_computing_data_collection Apex2
_computing_data_reduction Apex2
_computing_molecular_graphics Diamond3
_computing_publication_material WinGX
_computing_structure_refinement 'SHELXL-97 (Sheldrick, 2008)'
_computing_structure_solution 'SHELXS-97 (Sheldrick, 2008)'
_diffrn_ambient_temperature 150(2)
_diffrn_measured_fraction_theta_full 0.999
_diffrn_measured_fraction_theta_max 0.999
_diffrn_measurement_device_type 'Bruker ApexII Quasar CCD'
_diffrn_measurement_method '\w & \p scans'
_diffrn_radiation_monochromator graphite
_diffrn_radiation_source 'fine-focus sealed tube'
_diffrn_radiation_type MoK\a
_diffrn_radiation_wavelength 0.71073
_diffrn_reflns_av_R_equivalents 0.0862
_diffrn_reflns_av_sigmaI/netI 0.0586
_diffrn_reflns_limit_h_max 30
_diffrn_reflns_limit_h_min -34
_diffrn_reflns_limit_k_max 23
_diffrn_reflns_limit_k_min -26
_diffrn_reflns_limit_l_max 19
_diffrn_reflns_limit_l_min -20
_diffrn_reflns_number 77882
_diffrn_reflns_theta_full 26.00
_diffrn_reflns_theta_max 26.00
_diffrn_reflns_theta_min 1.89
_diffrn_standards_decay_% none
_exptl_absorpt_coefficient_mu 0.906
_exptl_absorpt_correction_T_max 0.9733
_exptl_absorpt_correction_T_min 0.8991
_exptl_absorpt_correction_type empirical
_exptl_absorpt_process_details SADABS
_exptl_crystal_colour orange
_exptl_crystal_density_diffrn 1.510
_exptl_crystal_density_method 'not measured'
_exptl_crystal_description block
_exptl_crystal_F_000 4800
_exptl_crystal_size_max 0.12
_exptl_crystal_size_mid 0.06
_exptl_crystal_size_min 0.03
_platon_squeeze_details
;
Summary and Remarks : N = NOTE, W = WARNING, E = ERROR
 
N: No S.U.'s (esd) on observed/calculated parameters.
W: Coordinates do not form a Connected Set
N: DISORDERED structure - ATOMS with Pop. .LT. 1.0 are not moved or as a group.
N: Number of Isotropic Non-H Atoms .......................................   14
N: Number of moved primary input atoms: ..................................  132
N: Total Potential Solvent Accessible Void Vol ..................   683.0 Ang^3
N: Electron Count / Cell =    190 - To be included in D(calc), F000 & Mol.Wght.
 
;
_refine_diff_density_max 1.18
_refine_diff_density_min -0.97
_refine_diff_density_rms 0.16
_refine_ls_extinction_coef none
_refine_ls_extinction_method none
_refine_ls_goodness_of_fit_ref 1.068
_refine_ls_hydrogen_treatment constr
_refine_ls_matrix_type full
_refine_ls_number_parameters 440
_refine_ls_number_reflns 10308
_refine_ls_number_restraints 39
_refine_ls_restrained_S_all 1.070
_refine_ls_R_factor_all 0.1193
_refine_ls_R_factor_gt 0.0823
_refine_ls_shift/su_max 0.001
_refine_ls_shift/su_mean 0.000
_refine_ls_structure_factor_coef Fsqd
_refine_ls_weighting_details 'calc w=1/[\s^2^(Fo^2^)+(0.1599P)^2^+12.9407P] where P=(Fo^2^+2Fc^2^)/3'
_refine_ls_weighting_scheme calc
_refine_ls_wR_factor_gt 0.2554
_refine_ls_wR_factor_ref 0.2777
_reflns_number_gt 6182
_reflns_number_total 10308
_reflns_threshold_expression >2\s(I)
_cod_data_source_file c3sc51618k.txt
_cod_data_source_block cy651b
_cod_depositor_comments
;
The following automatic conversions were performed:

'_symmetry_cell_setting' value 'Orthorhombic' changed to
'orthorhombic' according to
/usr/data/users/saulius/automatic-downloads/retrospective/RSC/lib/dictionaries/cif_core.dic
dictionary named 'cif_core.dic' version 2.4.2 from 2011-04-26.

Automatic conversion script
Id: cif_fix_values 2281 2013-09-26 08:29:07Z andrius 
;
_cod_original_sg_symbol_H-M Pnma
_cod_database_code 1514522

loop_
_symmetry_equiv_pos_as_xyz
'x, y, z'
'-x+1/2, -y, z+1/2'
'x+1/2, -y+1/2, -z+1/2'
'-x, y+1/2, -z'
'-x, -y, -z'
'x-1/2, y, -z-1/2'
'-x-1/2, y-1/2, z-1/2'
'x, -y-1/2, z'

loop_
_atom_site_label
_atom_site_type_symbol
_atom_site_fract_x
_atom_site_fract_y
_atom_site_fract_z
_atom_site_U_iso_or_equiv
_atom_site_adp_type
_atom_site_occupancy
_atom_site_symmetry_multiplicity
_atom_site_calc_flag
_atom_site_refinement_flags
_atom_site_disorder_assembly
_atom_site_disorder_group
Mo1 Mo 0.33717(2) 0.32669(3) 0.14690(4) 0.0398(2) Uani 1 1 d . . .
Mo3 Mo 0.24502(2) 0.40358(3) 0.22417(5) 0.0522(3) Uani 1 1 d . . .
Mo4 Mo 0.15328(2) 0.32699(3) 0.30465(5) 0.0524(3) Uani 1 1 d . . .
Mn1 Mn 0.24494(5) 0.2500 0.22434(9) 0.0322(3) Uani 1 2 d S . .
O1 O 0.28189(18) 0.3770(2) 0.1330(3) 0.0470(13) Uani 1 1 d . . .
O2 O 0.37437(18) 0.3751(2) 0.1964(3) 0.0542(14) Uani 1 1 d . . .
O3 O 0.3565(2) 0.3260(2) 0.0499(3) 0.0491(13) Uani 1 1 d . . .
O4 O 0.28841(16) 0.3154(2) 0.2614(3) 0.0397(11) Uani 1 1 d . . .
O5 O 0.3606(2) 0.2500 0.1873(4) 0.0390(16) Uani 1 2 d S . .
O6 O 0.2800(2) 0.2500 0.1210(4) 0.0406(16) Uani 1 2 d S . .
O7 O 0.2831(2) 0.4503(3) 0.2733(4) 0.076(2) Uani 1 1 d . . .
O8 O 0.1146(2) 0.3741(3) 0.2562(5) 0.077(2) Uani 1 1 d . . .
O9 O 0.1356(2) 0.3277(3) 0.4025(4) 0.0706(19) Uani 1 1 d . . .
O10 O 0.20147(18) 0.3156(2) 0.1876(3) 0.0480(13) Uani 1 1 d . . .
O11 O 0.1299(2) 0.2500 0.2659(6) 0.059(2) Uani 1 2 d S . .
O12 O 0.2103(2) 0.2500 0.3297(5) 0.0447(17) Uani 1 2 d S . .
O13 O 0.20823(18) 0.3767(2) 0.3158(4) 0.0544(14) Uani 1 1 d . . .
O14 O 0.2057(2) 0.4502(3) 0.1762(5) 0.080(2) Uani 1 1 d . . .
O15 O 0.3896(3) 0.2500 0.4358(7) 0.153(7) Uani 1 2 d S . .
O16 O 0.7365(6) 0.2500 0.9019(12) 0.090(5) Uiso 0.60 2 d SPD . .
N1 N 0.1750(4) 0.2500 -0.0129(7) 0.084(4) Uani 1 2 d S . .
N2 N 0.3114(3) 0.2500 0.4652(6) 0.062(3) Uani 1 2 d S . .
H2 H 0.2911 0.2500 0.5056 0.074 Uiso 1 2 calc SR . .
N3 N 0.3243(4) 0.0106(5) 0.9624(7) 0.113(4) Uani 1 1 d D A 1
N4 N 0.9924(4) 0.2500 0.2347(8) 0.100(5) Uani 1 2 d SD . 1
N5 N 0.6569(8) 0.2500 0.8988(17) 0.099(8) Uiso 0.70 2 d SPD . 1
N5' N 0.666(2) 0.2500 0.863(5) 0.073(19) Uiso 0.20 2 d SPD B 2
C1 C 0.1983(4) 0.2500 0.0657(8) 0.059(3) Uani 1 2 d S . .
C2 C 0.2514(4) 0.2500 0.0502(7) 0.050(3) Uani 1 2 d S . .
H2A H 0.2595 0.2134 0.0177 0.060 Uiso 0.50 1 calc PR . .
H2B H 0.2595 0.2866 0.0177 0.060 Uiso 0.50 1 calc PR . .
C3 C 0.1822(3) 0.3082(4) 0.1087(6) 0.060(2) Uani 1 1 d . . .
H3A H 0.1913 0.3441 0.0755 0.072 Uiso 1 1 calc R . .
H3B H 0.1473 0.3078 0.1126 0.072 Uiso 1 1 calc R . .
C4 C 0.2918(4) 0.2500 0.3823(6) 0.047(3) Uani 1 2 d S . .
C5 C 0.2375(3) 0.2500 0.3980(7) 0.046(3) Uani 1 2 d S . .
H5A H 0.2294 0.2134 0.4304 0.055 Uiso 0.50 1 calc PR . .
H5B H 0.2294 0.2866 0.4304 0.055 Uiso 0.50 1 calc PR . .
C6 C 0.3084(3) 0.3093(4) 0.3409(5) 0.050(2) Uani 1 1 d . . .
H6A H 0.2989 0.3450 0.3740 0.060 Uiso 1 1 calc R . .
H6B H 0.3433 0.3092 0.3369 0.060 Uiso 1 1 calc R . .
C7 C 0.3574(4) 0.2500 0.4834(9) 0.081(5) Uani 1 2 d S . .
C8 C 0.3642(4) 0.2385(16) 0.5628(6) 0.033(9) Uani 0.50 1 d P . .
C9 C 0.4128(6) 0.236(3) 0.5950(13) 0.09(2) Uani 0.50 1 d P . .
C10 C 0.4055(11) 0.1979(14) 0.666(2) 0.093(9) Uiso 0.40 1 d P . .
C11 C 0.3790(5) 0.2217(7) 0.7332(7) 0.091(7) Uiso 0.50 1 d PG . .
C12 C 0.3313(5) 0.2371(10) 0.7358(7) 0.086(6) Uiso 0.50 1 d PG . .
C13 C 0.3107(4) 0.2552(15) 0.8081(9) 0.129(8) Uiso 0.50 1 d PG . .
C14 C 0.3379(5) 0.2579(16) 0.8779(7) 0.115(8) Uiso 0.50 1 d PG . .
C15 C 0.3856(5) 0.2424(12) 0.8754(7) 0.092(6) Uiso 0.50 1 d PG . .
C16 C 0.4061(4) 0.2244(8) 0.8030(9) 0.093(7) Uiso 0.50 1 d PG . .
C17 C 0.4483(8) 0.2007(12) 0.7874(16) 0.089(11) Uiso 0.30 1 d PG . .
C18 C 0.4865(11) 0.1924(13) 0.8390(12) 0.093(11) Uiso 0.30 1 d PG . .
C19 C 0.5295(9) 0.1716(14) 0.8088(18) 0.123(17) Uiso 0.30 1 d PG . .
C20 C 0.5343(8) 0.1592(14) 0.7270(19) 0.116(15) Uiso 0.30 1 d PG . .
C21 C 0.4961(11) 0.1675(13) 0.6754(13) 0.112(15) Uiso 0.30 1 d PG . .
C22 C 0.4531(9) 0.1882(12) 0.7056(15) 0.086(11) Uiso 0.30 1 d PG . .
C31 C 0.3535(5) 0.0212(6) 1.0373(8) 0.106(4) Uiso 1 1 d D A 1
H31A H 0.3315 0.0304 1.0820 0.127 Uiso 1 1 calc R A 1
H31B H 0.3730 0.0583 1.0283 0.127 Uiso 1 1 calc R A 1
C32 C 0.3863(8) -0.0296(9) 1.0652(13) 0.137(8) Uiso 0.70 1 d PD A 1
H32A H 0.3668 -0.0653 1.0810 0.165 Uiso 0.70 1 calc PR A 1
H32B H 0.4061 -0.0424 1.0190 0.165 Uiso 0.70 1 calc PR A 1
C33 C 0.4177(9) -0.0141(15) 1.1331(15) 0.123(12) Uiso 0.50 1 d PD A 1
H33A H 0.4264 0.0299 1.1340 0.148 Uiso 0.50 1 calc PR A 1
H33B H 0.4466 -0.0398 1.1344 0.148 Uiso 0.50 1 calc PR A 1
C34 C 0.3834(9) -0.0306(13) 1.1976(18) 0.115(9) Uiso 0.50 1 d PD A 1
H34A H 0.3998 -0.0321 1.2496 0.172 Uiso 0.50 1 calc PR A 1
H34B H 0.3696 -0.0707 1.1858 0.172 Uiso 0.50 1 calc PR A 1
H34C H 0.3583 0.0004 1.1998 0.172 Uiso 0.50 1 calc PR A 1
C33' C 0.3977(18) -0.028(2) 1.1546(18) 0.092(12) Uiso 0.30 1 d PD C 2
C34' C 0.4297(18) -0.075(2) 1.192(3) 0.088(16) Uiso 0.20 1 d PD C 2
C35 C 0.2929(4) -0.0456(6) 0.9716(8) 0.108(4) Uiso 1 1 d D A 1
H35A H 0.2716 -0.0479 0.9243 0.129 Uiso 1 1 calc R A 1
H35B H 0.3132 -0.0826 0.9707 0.129 Uiso 1 1 calc R A 1
C36 C 0.2634(5) -0.0473(7) 1.0462(9) 0.130(5) Uiso 1 1 d D A 1
H36A H 0.2847 -0.0520 1.0932 0.156 Uiso 1 1 calc R A 1
H36B H 0.2470 -0.0074 1.0518 0.156 Uiso 1 1 calc R A 1
C37 C 0.2277(6) -0.0966(7) 1.0486(10) 0.147(6) Uiso 1 1 d D A 1
H37A H 0.2444 -0.1357 1.0378 0.176 Uiso 1 1 calc R A 1
H37B H 0.2058 -0.0897 1.0029 0.176 Uiso 1 1 calc R A 1
C38 C 0.1980(9) -0.1061(12) 1.1224(14) 0.111(9) Uiso 0.50 1 d PD A 1
H38A H 0.2167 -0.1273 1.1637 0.167 Uiso 0.50 1 calc PR A 1
H38B H 0.1702 -0.1309 1.1086 0.167 Uiso 0.50 1 calc PR A 1
H38C H 0.1876 -0.0663 1.1433 0.167 Uiso 0.50 1 calc PR A 1
C39 C 0.2955(5) 0.0698(6) 0.9484(9) 0.120(5) Uiso 1 1 d D A 1
H39A H 0.2745 0.0759 0.9955 0.144 Uiso 1 1 calc R A 1
H39B H 0.3178 0.1047 0.9471 0.144 Uiso 1 1 calc R A 1
C40 C 0.2660(6) 0.0722(8) 0.8742(10) 0.123(6) Uiso 0.80 1 d PD A 1
H40A H 0.2868 0.0796 0.8272 0.148 Uiso 0.80 1 calc PR A 1
H40B H 0.2505 0.0319 0.8665 0.148 Uiso 0.80 1 calc PR A 1
C41 C 0.2296(7) 0.1198(9) 0.8765(14) 0.107(7) Uiso 0.60 1 d PD A 1
H41A H 0.2444 0.1584 0.8579 0.128 Uiso 0.60 1 calc PR A 1
H41B H 0.2207 0.1259 0.9337 0.128 Uiso 0.60 1 calc PR A 1
C42 C 0.1851(15) 0.111(3) 0.830(4) 0.11(2) Uiso 0.20 1 d PD A 1
H42A H 0.1638 0.0840 0.8595 0.163 Uiso 0.20 1 calc PR A 1
H42B H 0.1924 0.0934 0.7772 0.163 Uiso 0.20 1 calc PR A 1
H42C H 0.1697 0.1512 0.8222 0.163 Uiso 0.20 1 calc PR A 1
C42' C 0.2138(17) 0.130(2) 0.7913(18) 0.068(13) Uiso 0.20 1 d PD D 2
C43 C 0.3556(6) -0.0035(7) 0.8909(10) 0.143(6) Uiso 1 1 d D A 1
H43A H 0.3357 -0.0163 0.8448 0.171 Uiso 1 1 calc R A 1
H43B H 0.3769 -0.0380 0.9046 0.171 Uiso 1 1 calc R A 1
C44 C 0.3856(7) 0.0525(8) 0.8660(12) 0.117(7) Uiso 0.70 1 d PD A 1
H44A H 0.3653 0.0894 0.8684 0.140 Uiso 0.70 1 calc PR A 1
H44B H 0.4112 0.0578 0.9062 0.140 Uiso 0.70 1 calc PR A 1
C45 C 0.4070(14) 0.0495(17) 0.7863(18) 0.145(16) Uiso 0.50 1 d PD A 1
H45A H 0.3805 0.0387 0.7498 0.173 Uiso 0.60 1 calc PR A 1
H45B H 0.4276 0.0129 0.7882 0.173 Uiso 0.60 1 calc PR A 1
C46 C 0.4351(14) 0.0961(16) 0.741(2) 0.097(12) Uiso 0.30 1 d PD A 1
H46A H 0.4212 0.1368 0.7489 0.145 Uiso 0.30 1 calc PR A 1
H46B H 0.4345 0.0860 0.6830 0.145 Uiso 0.30 1 calc PR A 1
H46C H 0.4678 0.0959 0.7600 0.145 Uiso 0.30 1 calc PR A 1
C45' C 0.4342(15) 0.015(2) 0.813(3) 0.099(13) Uiso 0.30 1 d P E 2
C46' C 0.4060(18) 0.032(2) 0.756(3) 0.101(15) Uiso 0.30 1 d P E 2
C47 C 1.0168(7) 0.2126(9) 0.3019(11) 0.076(6) Uiso 0.50 1 d PD . 1
C48 C 0.9863(8) 0.1767(10) 0.3611(13) 0.093(7) Uiso 0.50 1 d PD . 1
C49 C 1.0128(11) 0.1623(16) 0.4350(17) 0.116(11) Uiso 0.40 1 d PD . 1
C50 C 0.9876(11) 0.1308(16) 0.504(2) 0.112(11) Uiso 0.40 1 d PD . 1
C51' C 0.9625(10) 0.3000(11) 0.2670(19) 0.062(7) Uiso 0.30 1 d PD F 2
C51 C 0.9579(7) 0.3017(8) 0.2004(13) 0.083(6) Uiso 0.50 1 d PD . 1
C52 C 0.9757(9) 0.3609(11) 0.1611(17) 0.089(8) Uiso 0.40 1 d PD . 1
C53 C 0.9374(9) 0.4009(12) 0.1275(17) 0.058(7) Uiso 0.30 1 d PD . 1
C54 C 0.9572(19) 0.4569(19) 0.090(3) 0.087(16) Uiso 0.20 1 d PD . 1
C55 C 1.0308(6) 0.2500 0.1710(11) 0.109(6) Uiso 1 2 d SD . 1
C56 C 1.0158(14) 0.2898(17) 0.0983(19) 0.102(13) Uiso 0.30 1 d PD . 1
C57 C 1.0504(17) 0.308(2) 0.032(3) 0.130(17) Uiso 0.30 1 d PD . 1
C58 C 1.078(2) 0.358(2) -0.010(4) 0.103(19) Uiso 0.20 1 d PD . 1
C58' C 1.033(3) 0.348(4) -0.036(4) 0.11(3) Uiso 0.15 1 d PD G 2
C59 C 0.6995(7) 0.2755(12) 0.9214(19) 0.074(9) Uiso 0.30 1 d PD . 1
C60 C 0.6088(13) 0.2500 0.930(3) 0.14(2) Uiso 0.40 2 d SPD . 1
C61 C 0.670(3) 0.2500 0.811(3) 0.16(4) Uiso 0.30 2 d SPD . 1
C59' C 0.7134(19) 0.2500 0.841(3) 0.09(2) Uiso 0.20 2 d SPD B 2

loop_
_atom_site_aniso_label
_atom_site_aniso_U_11
_atom_site_aniso_U_22
_atom_site_aniso_U_33
_atom_site_aniso_U_23
_atom_site_aniso_U_13
_atom_site_aniso_U_12
Mo1 0.0407(4) 0.0366(4) 0.0423(4) 0.0020(3) 0.0027(3) -0.0024(3)
Mo3 0.0484(4) 0.0330(4) 0.0753(6) -0.0006(3) 0.0118(4) 0.0016(3)
Mo4 0.0352(4) 0.0418(5) 0.0802(6) -0.0031(4) 0.0076(3) 0.0033(3)
Mn1 0.0296(7) 0.0300(8) 0.0371(8) 0.000 -0.0037(6) 0.000
O1 0.052(3) 0.035(3) 0.054(3) 0.000(2) 0.001(2) -0.001(2)
O2 0.050(3) 0.047(3) 0.066(4) -0.005(3) 0.003(3) -0.008(3)
O3 0.065(3) 0.046(3) 0.036(3) 0.008(2) 0.009(3) 0.003(2)
O4 0.036(3) 0.045(3) 0.038(3) -0.002(2) 0.000(2) 0.000(2)
O5 0.034(3) 0.044(4) 0.039(4) 0.000 -0.001(3) 0.000
O6 0.046(4) 0.039(4) 0.037(4) 0.000 -0.008(3) 0.000
O7 0.066(4) 0.052(4) 0.111(6) -0.034(4) 0.030(4) -0.018(3)
O8 0.054(3) 0.053(4) 0.123(6) 0.016(4) 0.002(4) 0.017(3)
O9 0.045(3) 0.079(5) 0.087(5) -0.010(4) 0.026(3) -0.007(3)
O10 0.041(3) 0.042(3) 0.061(4) 0.006(3) -0.004(3) 0.000(2)
O11 0.034(4) 0.043(4) 0.101(7) 0.000 -0.005(4) 0.000
O12 0.045(4) 0.042(4) 0.047(4) 0.000 -0.001(3) 0.000
O13 0.044(3) 0.044(3) 0.075(4) -0.009(3) 0.011(3) -0.001(2)
O14 0.063(4) 0.055(4) 0.123(6) 0.028(4) 0.017(4) 0.015(3)
O15 0.041(5) 0.35(2) 0.068(7) 0.000 0.002(5) 0.000
N1 0.068(7) 0.112(10) 0.071(8) 0.000 -0.038(6) 0.000
N2 0.047(5) 0.107(9) 0.030(5) 0.000 0.005(4) 0.000
N3 0.117(8) 0.091(7) 0.131(10) -0.054(7) 0.030(7) -0.021(6)
N4 0.039(6) 0.155(14) 0.106(11) 0.000 0.001(6) 0.000
C1 0.052(7) 0.071(9) 0.053(7) 0.000 -0.017(6) 0.000
C2 0.052(6) 0.042(6) 0.056(7) 0.000 -0.015(5) 0.000
C3 0.052(5) 0.073(6) 0.056(5) 0.008(5) -0.017(4) 0.002(4)
C4 0.038(5) 0.072(8) 0.030(6) 0.000 0.008(4) 0.000
C5 0.032(5) 0.058(7) 0.047(7) 0.000 0.006(5) 0.000
C6 0.045(4) 0.062(5) 0.043(5) -0.009(4) 0.003(4) -0.009(4)
C7 0.036(6) 0.139(14) 0.067(10) 0.000 0.010(6) 0.000
C8 0.033(5) 0.06(3) 0.007(5) 0.004(7) -0.001(4) -0.005(7)
C9 0.049(8) 0.14(6) 0.080(12) -0.011(18) -0.022(8) 0.012(15)

loop_
_atom_type_symbol
_atom_type_description
_atom_type_scat_dispersion_real
_atom_type_scat_dispersion_imag
_atom_type_scat_source
Mo Mo -1.6832 0.6857 'International Tables Vol C Tables 4.2.6.8 and 6.1.1.4'
Mn Mn 0.3368 0.7283 'International Tables Vol C Tables 4.2.6.8 and 6.1.1.4'
O O 0.0106 0.0060 'International Tables Vol C Tables 4.2.6.8 and 6.1.1.4'
N N 0.0061 0.0033 'International Tables Vol C Tables 4.2.6.8 and 6.1.1.4'
C C 0.0033 0.0016 'International Tables Vol C Tables 4.2.6.8 and 6.1.1.4'
H H 0.0000 0.0000 'International Tables Vol C Tables 4.2.6.8 and 6.1.1.4'

loop_
_geom_angle_atom_site_label_1
_geom_angle_atom_site_label_2
_geom_angle_atom_site_label_3
_geom_angle
_geom_angle_site_symmetry_1
_geom_angle_site_symmetry_3
O3 Mo1 O2 105.3(3) . .
O3 Mo1 O5 102.2(3) . .
O2 Mo1 O5 99.1(3) . .
O3 Mo1 O1 98.8(2) . .
O2 Mo1 O1 101.9(2) . .
O5 Mo1 O1 145.1(2) . .
O3 Mo1 O4 161.6(2) . .
O2 Mo1 O4 92.2(2) . .
O5 Mo1 O4 80.2(2) . .
O1 Mo1 O4 71.46(19) . .
O3 Mo1 O6 92.4(3) . .
O2 Mo1 O6 161.6(3) . .
O5 Mo1 O6 71.5(2) . .
O1 Mo1 O6 80.0(2) . .
O4 Mo1 O6 70.9(2) . .
O7 Mo3 O14 106.2(4) . .
O7 Mo3 O1 102.4(3) . .
O14 Mo3 O1 99.5(3) . .
O7 Mo3 O13 98.5(3) . .
O14 Mo3 O13 101.4(3) . .
O1 Mo3 O13 144.8(2) . .
O7 Mo3 O10 161.1(3) . .
O14 Mo3 O10 91.5(3) . .
O1 Mo3 O10 80.5(2) . .
O13 Mo3 O10 71.0(2) . .
O7 Mo3 O4 92.0(3) . .
O14 Mo3 O4 161.1(3) . .
O1 Mo3 O4 71.27(19) . .
O13 Mo3 O4 80.0(2) . .
O10 Mo3 O4 71.06(17) . .
O9 Mo4 O8 104.8(3) . .
O9 Mo4 O13 98.2(3) . .
O8 Mo4 O13 103.0(3) . .
O9 Mo4 O11 103.1(3) . .
O8 Mo4 O11 98.6(3) . .
O13 Mo4 O11 144.4(3) . .
O9 Mo4 O12 92.3(3) . .
O8 Mo4 O12 161.7(3) . .
O13 Mo4 O12 80.3(2) . .
O11 Mo4 O12 70.8(2) . .
O9 Mo4 O10 161.3(3) . .
O8 Mo4 O10 92.6(3) . .
O13 Mo4 O10 70.8(2) . .
O11 Mo4 O10 80.4(3) . .
O12 Mo4 O10 71.3(2) . .
O4 Mn1 O4 92.1(3) . 8_565
O4 Mn1 O6 87.6(2) . .
O4 Mn1 O6 87.6(2) 8_565 .
O4 Mn1 O10 179.8(2) . 8_565
O4 Mn1 O10 87.7(2) 8_565 8_565
O6 Mn1 O10 92.5(2) . 8_565
O4 Mn1 O10 87.7(2) . .
O4 Mn1 O10 179.8(2) 8_565 .
O6 Mn1 O10 92.5(2) . .
O10 Mn1 O10 92.5(3) 8_565 .
O4 Mn1 O12 91.9(2) . .
O4 Mn1 O12 91.9(2) 8_565 .
O6 Mn1 O12 179.3(3) . .
O10 Mn1 O12 88.0(2) 8_565 .
O10 Mn1 O12 88.0(2) . .
Mo1 O1 Mo3 121.1(3) . .
C6 O4 Mn1 117.5(4) . .
C6 O4 Mo1 121.2(4) . .
Mn1 O4 Mo1 100.9(2) . .
C6 O4 Mo3 121.1(4) . .
Mn1 O4 Mo3 100.6(2) . .
Mo1 O4 Mo3 90.45(17) . .
Mo1 O5 Mo1 121.2(3) 8_565 .
C2 O6 Mn1 115.5(6) . .
C2 O6 Mo1 122.5(4) . .
Mn1 O6 Mo1 100.6(2) . .
C2 O6 Mo1 122.5(4) . 8_565
Mn1 O6 Mo1 100.6(2) . 8_565
Mo1 O6 Mo1 90.0(2) . 8_565
C3 O10 Mn1 115.8(5) . .
C3 O10 Mo3 121.8(5) . .
Mn1 O10 Mo3 100.7(2) . .
C3 O10 Mo4 122.8(5) . .
Mn1 O10 Mo4 100.3(2) . .
Mo3 O10 Mo4 90.25(19) . .
Mo4 O11 Mo4 122.5(4) . 8_565
C5 O12 Mn1 116.5(6) . .
C5 O12 Mo4 121.9(4) . 8_565
Mn1 O12 Mo4 100.4(2) . 8_565
C5 O12 Mo4 121.9(4) . .
Mn1 O12 Mo4 100.4(2) . .
Mo4 O12 Mo4 90.6(2) 8_565 .
Mo4 O13 Mo3 122.4(3) . .
C59' O16 C59 76(3) . 8_565
C59' O16 C59 76(3) . .
C59 O16 C59 54(3) 8_565 .
C7 N2 C4 125.0(10) . .
C31 N3 C43 110.9(12) . .
C31 N3 C35 111.1(11) . .
C43 N3 C35 104.9(9) . .
C31 N3 C39 106.5(9) . .
C43 N3 C39 111.2(12) . .
C35 N3 C39 112.4(10) . .
C55 N4 C47 100.7(11) . .
C55 N4 C47 100.7(11) . 8_565
C47 N4 C47 63.8(16) . 8_565
C55 N4 C51 100.9(12) . 8_565
C47 N4 C51 99.0(11) . 8_565
C47 N4 C51 154.6(14) 8_565 8_565
C55 N4 C51 100.9(12) . .
C47 N4 C51 154.6(14) . .
C47 N4 C51 99.0(11) 8_565 .
C51 N4 C51 89.9(17) 8_565 .
C59 N5 C59 48(2) . 8_565
C59 N5 C60 136(3) . .
C59 N5 C60 136(3) 8_565 .
C59 N5 C61 92(4) . .
C59 N5 C61 92(4) 8_565 .
C60 N5 C61 126(5) . .
N1 C1 C2 107.2(11) . .
N1 C1 C3 106.4(6) . .
C2 C1 C3 111.9(6) . .
N1 C1 C3 106.4(6) . 8_565
C2 C1 C3 111.9(6) . 8_565
C3 C1 C3 112.7(11) . 8_565
O6 C2 C1 114.9(10) . .
O10 C3 C1 114.2(7) . .
N2 C4 C6 107.5(6) . 8_565
N2 C4 C6 107.5(6) . .
C6 C4 C6 114.5(9) 8_565 .
N2 C4 C5 102.3(8) . .
C6 C4 C5 112.1(6) 8_565 .
C6 C4 C5 112.1(6) . .
O12 C5 C4 114.6(9) . .
O4 C6 C4 111.5(7) . .
O15 C7 N2 126.0(14) . .
O15 C7 C8 122.1(13) . .
N2 C7 C8 110.9(11) . .
O15 C7 C8 122.1(13) . 8_565
N2 C7 C8 110.9(11) . 8_565
C8 C7 C8 21(3) . 8_565
C8 C8 C7 79.3(14) 8_565 .
C8 C8 C9 92(3) 8_565 .
C7 C8 C9 119.3(14) . .
C8 C8 C9 69(3) 8_565 8_565
C7 C8 C9 112.6(18) . 8_565
C9 C8 C9 23(5) . 8_565
C9 C9 C10 125(2) 8_565 .
C9 C9 C8 88(3) 8_565 .
C10 C9 C8 101(2) . .
C9 C9 C8 69(3) 8_565 8_565
C10 C9 C8 111(2) . 8_565
C8 C9 C8 19(3) . 8_565
C9 C9 C10 39.5(17) 8_565 8_565
C10 C9 C10 85(2) . 8_565
C8 C9 C10 95(3) . 8_565
C8 C9 C10 81(3) 8_565 8_565
C11 C10 C9 120(3) . .
C11 C10 C22 100(2) . .
C9 C10 C22 108(2) . .
C11 C10 C9 105(2) . 8_565
C9 C10 C9 16(3) . 8_565
C22 C10 C9 107(2) . 8_565
C11 C11 C12 76.0(8) 8_565 .
C11 C11 C16 87.6(7) 8_565 .
C12 C11 C16 120.0 . .
C11 C11 C10 111.1(14) 8_565 .
C12 C11 C10 127.9(16) . .
C16 C11 C10 111.9(16) . .
C11 C11 C12 56.3(9) 8_565 8_565
C12 C11 C12 19.7(13) . 8_565
C16 C11 C12 114.5(5) . 8_565
C10 C11 C12 130.7(17) . 8_565
C11 C11 C16 49.7(7) 8_565 8_565
C12 C11 C16 103.5(4) . 8_565
C16 C11 C16 37.9(8) . 8_565
C10 C11 C16 120.4(17) . 8_565
C12 C11 C16 88.6(10) 8_565 8_565
C12 C12 C13 83(3) 8_565 8_565
C12 C12 C13 73.5 8_565 .
C13 C12 C13 9(3) 8_565 .
C12 C12 C11 104.0 8_565 .
C13 C12 C11 118.5(6) 8_565 .
C13 C12 C11 120.0 . .
C12 C12 C11 56.3(10) 8_565 8_565
C13 C12 C11 108.3(15) 8_565 8_565
C13 C12 C11 102.3(10) . 8_565
C11 C12 C11 47.7(10) . 8_565
C13 C13 C12 97.2(18) 8_565 8_565
C13 C13 C12 73.5 8_565 .
C12 C13 C12 23.7(18) 8_565 .
C13 C13 C14 92.4 8_565 .
C12 C13 C14 120.0(2) 8_565 .
C12 C13 C14 120.0 . .
C13 C13 C14 78(3) 8_565 8_565
C12 C13 C14 121.4(3) 8_565 8_565
C12 C13 C14 114.9(12) . 8_565
C14 C13 C14 14(3) . 8_565
C14 C14 C15 90(2) 8_565 8_565
C14 C14 C15 76.0 8_565 .
C15 C14 C15 14(2) 8_565 .
C14 C14 C13 87.6 8_565 .
C15 C14 C13 121.71(13) 8_565 .
C15 C14 C13 120.0 . .
C14 C14 C13 78(3) 8_565 8_565
C15 C14 C13 121.0(8) 8_565 8_565
C15 C14 C13 116.8(10) . 8_565
C13 C14 C13 9(3) . 8_565
C15 C15 C14 90(3) 8_565 8_565
C15 C15 C14 76.0 8_565 .
C14 C15 C14 14(3) 8_565 .
C15 C15 C16 106.5 8_565 .
C14 C15 C16 116.3(10) 8_565 .
C14 C15 C16 120.0 . .
C15 C15 C16 61.5(11) 8_565 8_565
C14 C15 C16 114.2(16) 8_565 8_565
C14 C15 C16 106.2(5) . 8_565
C16 C15 C16 45.0(11) . 8_565
C16 C16 C17 112.9(19) 8_565 .
C16 C16 C15 73.5 8_565 .
C17 C16 C15 131.0(16) . .
C16 C16 C11 92.4 8_565 .
C17 C16 C11 108.5(16) . .
C15 C16 C11 120.0 . .
C16 C16 C15 61.5(18) 8_565 8_565
C17 C16 C15 133.3(16) . 8_565
C15 C16 C15 12.0(18) . 8_565
C11 C16 C15 117.9(4) . 8_565
C16 C16 C11 49.7(9) 8_565 8_565
C17 C16 C11 120.5(15) . 8_565
C15 C16 C11 100.9(9) . 8_565
C11 C16 C11 42.7(9) . 8_565
C15 C16 C11 91.9(11) 8_565 8_565
C16 C16 C17 36.7(11) 8_565 8_565
C17 C16 C17 76(2) . 8_565
C15 C16 C17 97.2(11) . 8_565
C11 C16 C17 104.5(11) . 8_565
C15 C16 C17 86.6(16) 8_565 8_565
C11 C16 C17 69.3(11) 8_565 8_565
C16 C17 C18 129(2) . .
C16 C17 C22 111(2) . .
C18 C17 C22 120.0 . .
C16 C17 C16 30.4(14) . 8_565
C18 C17 C16 118.7(17) . 8_565
C22 C17 C16 109.7(16) . 8_565
C19 C18 C17 120.0 . .
C20 C19 C18 120.0 . .
C21 C20 C19 120.0 . .
C20 C21 C22 120.0 . .
C21 C22 C17 120.0 . .
C21 C22 C10 132(2) . .
C17 C22 C10 108(2) . .
N3 C31 C32 118.3(13) . .
C33 C32 C31 116(2) . .
C32 C33 C34 96(2) . .
C36 C35 N3 115.4(11) . .
C37 C36 C35 115.0(13) . .
C36 C37 C38 120.4(16) . .
C40 C39 N3 116.7(12) . .
C41 C40 C39 113.4(15) . .
C40 C41 C42 120(3) . .
N3 C43 C44 111.8(13) . .
C45 C44 C43 116(2) . .
C44 C45 C46 131(3) . .
C48 C47 N4 119.1(16) . .
C48 C47 C47 121.0(12) . 8_565
N4 C47 C47 58.1(8) . 8_565
C49 C48 C47 111(2) . .
C48 C49 C50 119(3) . .
C52 C51 N4 123.1(16) . .
C53 C52 C51 114(2) . .
C54 C53 C52 111(3) . .
N4 C55 C56 110.4(18) . 8_565
N4 C55 C56 110.4(18) . .
C56 C55 C56 68(3) 8_565 .
C57 C56 C55 122(3) . .
C57 C56 C56 105(2) . 8_565
C55 C56 C56 55.8(17) . 8_565
C58 C57 C56 149(5) . .
C59 C59 O16 63.0(13) 8_565 .
C59 C59 N5 66.2(12) 8_565 .
O16 C59 N5 119(2) . .
O16 C59' N5' 107(5) . .

loop_
_geom_bond_atom_site_label_1
_geom_bond_atom_site_label_2
_geom_bond_distance
_geom_bond_site_symmetry_2
Mo1 O3 1.699(5) .
Mo1 O2 1.700(5) .
Mo1 O5 1.920(3) .
Mo1 O1 1.923(5) .
Mo1 O4 2.358(5) .
Mo1 O6 2.365(5) .
Mo3 O7 1.693(6) .
Mo3 O14 1.703(6) .
Mo3 O1 1.926(5) .
Mo3 O13 1.931(6) .
Mo3 O10 2.358(5) .
Mo3 O4 2.364(5) .
Mo4 O9 1.698(7) .
Mo4 O8 1.702(6) .
Mo4 O13 1.903(5) .
Mo4 O11 1.915(4) .
Mo4 O12 2.364(5) .
Mo4 O10 2.383(6) .
Mn1 O4 1.979(5) .
Mn1 O4 1.979(5) 8_565
Mn1 O6 1.979(7) .
Mn1 O10 1.983(5) 8_565
Mn1 O10 1.983(5) .
Mn1 O12 2.002(7) .
O4 C6 1.440(9) .
O5 Mo1 1.920(3) 8_565
O6 C2 1.424(12) .
O6 Mo1 2.365(5) 8_565
O10 C3 1.426(10) .
O11 Mo4 1.915(4) 8_565
O12 C5 1.369(13) .
O12 Mo4 2.364(5) 8_565
O15 C7 1.204(16) .
O16 C59' 1.20(2) .
O16 C59 1.228(17) 8_565
O16 C59 1.228(17) .
N1 C1 1.461(15) .
N2 C7 1.336(15) .
N2 C4 1.483(14) .
N3 C31 1.509(13) .
N3 C43 1.509(13) .
N3 C35 1.521(12) .
N3 C39 1.544(13) .
N4 C55 1.513(15) .
N4 C47 1.541(15) .
N4 C47 1.541(15) 8_565
N4 C51 1.597(15) 8_565
N4 C51 1.597(15) .
N5 C59 1.377(18) .
N5 C59 1.377(18) 8_565
N5 C60 1.457(19) .
N5 C61 1.50(2) .
N5' C59' 1.40(2) .
C1 C2 1.521(16) .
C1 C3 1.526(11) .
C1 C3 1.526(11) 8_565
C4 C6 1.538(10) 8_565
C4 C6 1.538(10) .
C4 C5 1.555(13) .
C7 C8 1.354(19) .
C7 C8 1.354(19) 8_565
C8 C8 0.50(7) 8_565
C8 C9 1.475(19) .
C8 C9 1.58(3) 8_565
C9 C9 0.62(13) 8_565
C9 C10 1.45(5) .
C9 C8 1.58(3) 8_565
C9 C10 1.87(6) 8_565
C10 C11 1.44(3) .
C10 C22 1.51(4) .
C10 C9 1.87(6) 8_565
C11 C11 1.24(3) 8_565
C11 C12 1.3900 .
C11 C16 1.3900 .
C11 C12 1.62(2) 8_565
C11 C16 1.82(2) 8_565
C12 C12 0.56(4) 8_565
C12 C13 1.343(8) 8_565
C12 C13 1.3900 .
C12 C11 1.621(19) 8_565
C13 C13 0.23(6) 8_565
C13 C12 1.343(5) 8_565
C13 C14 1.3900 .
C13 C14 1.418(14) 8_565
C14 C14 0.34(7) 8_565
C14 C15 1.3487 8_565
C14 C15 1.3900 .
C14 C13 1.418(13) 8_565
C15 C15 0.33(5) 8_565
C15 C14 1.3487 8_565
C15 C16 1.3900 .
C15 C16 1.517(16) 8_565
C16 C16 1.12(3) 8_565
C16 C17 1.32(2) .
C16 C15 1.52(3) 8_565
C16 C11 1.821(17) 8_565
C16 C17 2.04(3) 8_565
C17 C18 1.3900 .
C17 C22 1.3900 .
C17 C16 2.04(2) 8_565
C18 C19 1.3900 .
C19 C20 1.3900 .
C20 C21 1.3900 .
C21 C22 1.3900 .
C31 C32 1.516(15) .
C32 C33 1.473(18) .
C33 C34 1.488(18) .
C33' C34' 1.50(2) .
C35 C36 1.492(13) .
C36 C37 1.476(14) .
C37 C38 1.498(16) .
C39 C40 1.488(14) .
C40 C41 1.460(16) .
C41 C42 1.49(2) .
C43 C44 1.543(15) .
C44 C45 1.453(18) .
C45 C46 1.495(19) .
C45' C46' 1.29(6) .
C47 C48 1.523(17) .
C47 C47 1.63(4) 8_565
C48 C49 1.470(18) .
C49 C50 1.514(19) .
C51 C52 1.532(18) .
C52 C53 1.498(18) .
C53 C54 1.478(19) .
C55 C56 1.545(18) 8_565
C55 C56 1.545(18) .
C56 C57 1.520(19) .
C56 C56 1.74(8) 8_565
C57 C58 1.51(2) .
C59 C59 1.11(5) 8_565

loop_
_platon_squeeze_void_nr
_platon_squeeze_void_average_x
_platon_squeeze_void_average_y
_platon_squeeze_void_average_z
_platon_squeeze_void_volume
_platon_squeeze_void_count_electrons
_platon_squeeze_void_content
1 0.117 -0.001 0.029 72 19 ' '
2 0.117 0.501 0.029 72 19 ' '
3 0.883 0.499 -0.029 72 19 ' '
4 0.883 1.001 -0.029 72 19 ' '
5 0.500 0.000 0.000 14 2 ' '
6 0.500 0.500 0.000 14 2 ' '
7 0.891 0.750 0.145 12 7 ' '
8 0.391 0.750 0.355 12 7 ' '
9 0.617 -0.001 0.471 72 19 ' '
10 0.617 0.501 0.471 72 19 ' '
11 0.383 0.001 0.529 72 19 ' '
12 0.383 0.499 0.529 72 19 ' '
13 0.000 0.000 0.500 14 2 ' '
14 0.000 0.500 0.500 14 2 ' '
15 0.609 0.250 0.645 12 7 ' '
16 0.109 0.250 0.855 12 7 ' '
